data_7037556
loop_
_publ_author_name
'Huang, Xing-Cai'
'Zhang, Ming'
'Wu, Dayu'
'Shao, Dong'
'Zhao, Xin-Hua'
'Huang, Wei'
'Wang, Xin-Yi'

_publ_section_title
;
 Single molecule magnet behavior observed in a 1-D dysprosium chain with
 quasi-D5h symmetry.
;
_journal_issue 48
_journal_name_full 'Dalton transactions (Cambridge, England : 2003)'
_journal_page_first 20834
_journal_page_last 20838
_journal_paper_doi 10.1039/c5dt04147c
_journal_volume 44
_journal_year 2015
_chemical_formula_sum 'C32 H33 Dy N3 O8 P'
_chemical_formula_weight 781.08
_chemical_name_systematic
; 
 ? 
;
_space_group_IT_number 14
_symmetry_cell_setting monoclinic
_symmetry_space_group_name_Hall '-P 2ybc'
_symmetry_space_group_name_H-M 'P 1 21/c 1'
_atom_sites_solution_hydrogens geom
_atom_sites_solution_primary direct
_atom_sites_solution_secondary difmap
_audit_creation_method SHELXL-97
_audit_update_record
;
2015-07-28 deposited with the CCDC.
2015-11-11 downloaded from the CCDC.
;
_cell_angle_alpha 90.00
_cell_angle_beta 113.808(4)
_cell_angle_gamma 90.00
_cell_formula_units_Z 4
_cell_length_a 11.0268(15)
_cell_length_b 11.6462(16)
_cell_length_c 27.317(3)
_cell_measurement_reflns_used 3693
_cell_measurement_temperature 293(2)
_cell_measurement_theta_max 23.46
_cell_measurement_theta_min 2.54
_cell_volume 3209.5(7)
_computing_cell_refinement 'Bruker SAINT'
_computing_data_collection 'Bruker Apex II'
_computing_data_reduction 'Bruker SAINT'
_computing_molecular_graphics Diamond
_computing_publication_material 'SHELXL-97 (Sheldrick, 2008)'
_computing_structure_refinement 'SHELXL-97 (Sheldrick, 2008)'
_computing_structure_solution 'SHELXS-97 (Sheldrick, 2008)'
_diffrn_ambient_temperature 293(2)
_diffrn_measured_fraction_theta_full 0.982
_diffrn_measured_fraction_theta_max 0.982
_diffrn_measurement_device_type 'Bruker Apex II'
_diffrn_measurement_method 'phi and omega scans'
_diffrn_radiation_monochromator graphite
_diffrn_radiation_source 'fine-focus sealed tube'
_diffrn_radiation_type MoK\a
_diffrn_radiation_wavelength 0.71073
_diffrn_reflns_av_R_equivalents 0.0537
_diffrn_reflns_av_sigmaI/netI 0.0676
_diffrn_reflns_limit_h_max 14
_diffrn_reflns_limit_h_min -14
_diffrn_reflns_limit_k_max 15
_diffrn_reflns_limit_k_min -15
_diffrn_reflns_limit_l_max 35
_diffrn_reflns_limit_l_min -29
_diffrn_reflns_number 20718
_diffrn_reflns_theta_full 27.62
_diffrn_reflns_theta_max 27.62
_diffrn_reflns_theta_min 1.93
_exptl_absorpt_coefficient_mu 2.432
_exptl_absorpt_correction_T_max 0.6969
_exptl_absorpt_correction_T_min 0.5929
_exptl_absorpt_correction_type multi-scan
_exptl_absorpt_process_details 'SADABS: Bruker, 2000'
_exptl_crystal_colour yellow
_exptl_crystal_density_diffrn 1.616
_exptl_crystal_density_method 'not measured'
_exptl_crystal_description block
_exptl_crystal_F_000 1564
_exptl_crystal_size_max 0.24
_exptl_crystal_size_mid 0.21
_exptl_crystal_size_min 0.16
_refine_diff_density_max 0.725
_refine_diff_density_min -0.953
_refine_diff_density_rms 0.154
_refine_ls_extinction_method none
_refine_ls_goodness_of_fit_ref 1.032
_refine_ls_hydrogen_treatment constr
_refine_ls_matrix_type full
_refine_ls_number_parameters 408
_refine_ls_number_reflns 7318
_refine_ls_number_restraints 0
_refine_ls_restrained_S_all 1.032
_refine_ls_R_factor_all 0.0678
_refine_ls_R_factor_gt 0.0390
_refine_ls_shift/su_max 0.001
_refine_ls_shift/su_mean 0.000
_refine_ls_structure_factor_coef Fsqd
_refine_ls_weighting_details 'calc w=1/[\s^2^(Fo^2^)+(0.0445P)^2^+0.0000P] where P=(Fo^2^+2Fc^2^)/3'
_refine_ls_weighting_scheme calc
_refine_ls_wR_factor_gt 0.0818
_refine_ls_wR_factor_ref 0.1016
_reflns_number_gt 5247
_reflns_number_total 7318
_reflns_threshold_expression >2sigma(I)
_cod_data_source_file c5dt04147c2.cif
_cod_data_source_block 2-DyvaldienPOH
_cod_depositor_comments
;
The following automatic conversions were performed:

'_symmetry_cell_setting' value 'Monoclinic' changed to 'monoclinic'
according to
/usr/data/users/saulius/crontab/automatic-downloads/current/RSC/lib/dictionaries/cif_core.dic
dictionary named 'cif_core.dic' version 2.4.2 from 2011-04-26.

'_exptl_absorpt_correction_type' value 'Multi-Scan' changed to
'multi-scan' according to
/usr/data/users/saulius/crontab/automatic-downloads/current/RSC/lib/dictionaries/cif_core.dic
dictionary named 'cif_core.dic' version 2.4.2 from 2011-04-26.

Automatic conversion script
Id: cif_fix_values 4268 2015-11-12 08:31:59Z antanas 
;
_cod_original_sg_symbol_H-M P2(1)/c
_cod_database_code 7037556

loop_
_symmetry_equiv_pos_as_xyz
'x, y, z'
'-x, y+1/2, -z+1/2'
'-x, -y, -z'
'x, -y-1/2, z-1/2'

loop_
_atom_site_label
_atom_site_type_symbol
_atom_site_fract_x
_atom_site_fract_y
_atom_site_fract_z
_atom_site_U_iso_or_equiv
_atom_site_adp_type
_atom_site_occupancy
_atom_site_symmetry_multiplicity
_atom_site_calc_flag
_atom_site_refinement_flags
Dy1 Dy -0.57496(2) -0.056126(18) -0.249896(9) 0.02863(8) Uani 1 1 d .
P1 P -0.51342(13) 0.18484(10) -0.32330(5) 0.0320(3) Uani 1 1 d .
O1 O -0.4215(3) 0.0256(3) -0.17973(15) 0.0414(9) Uani 1 1 d .
O2 O -0.3362(4) 0.1072(3) -0.07673(16) 0.0551(11) Uani 1 1 d .
O3 O -0.7060(3) 0.0123(3) -0.21377(15) 0.0411(9) Uani 1 1 d .
O4 O -0.7472(4) 0.1315(4) -0.13961(19) 0.0607(12) Uani 1 1 d .
O5 O -0.5731(3) 0.0899(3) -0.30416(14) 0.0381(9) Uani 1 1 d .
O6 O -0.4235(3) 0.2656(3) -0.28422(14) 0.0364(8) Uani 1 1 d .
O7 O -0.6244(4) 0.2615(3) -0.36591(15) 0.0441(9) Uani 1 1 d .
O8 O -0.4404(4) 0.1223(3) -0.35584(16) 0.0489(10) Uani 1 1 d .
N1 N -0.3517(4) -0.1131(4) -0.24860(18) 0.0385(10) Uani 1 1 d .
N2 N -0.5966(4) -0.1725(4) -0.33134(17) 0.0409(11) Uani 1 1 d .
H2 H -0.6034 -0.2473 -0.3230 0.049 Uiso 1 1 d R
N3 N -0.8131(4) -0.0849(4) -0.31536(18) 0.0399(11) Uani 1 1 d .
C1 C -0.2957(6) 0.0197(4) -0.1486(2) 0.0415(13) Uani 1 1 d .
C2 C -0.2501(6) 0.0624(4) -0.0956(2) 0.0433(13) Uani 1 1 d .
C3 C -0.1175(6) 0.0637(5) -0.0628(3) 0.0615(18) Uani 1 1 d .
H3 H -0.0889 0.0924 -0.0282 0.074 Uiso 1 1 calc R
C4 C -0.0239(7) 0.0207(6) -0.0820(3) 0.071(2) Uani 1 1 d .
H4 H 0.0663 0.0240 -0.0604 0.085 Uiso 1 1 calc R
C5 C -0.0661(6) -0.0245(5) -0.1313(3) 0.0549(16) Uani 1 1 d .
H5 H -0.0041 -0.0549 -0.1428 0.066 Uiso 1 1 calc R
C6 C -0.1998(5) -0.0274(4) -0.1657(2) 0.0406(13) Uani 1 1 d .
C7 C -0.2374(6) -0.0863(5) -0.2154(2) 0.0454(14) Uani 1 1 d .
H7 H -0.1680 -0.1079 -0.2246 0.054 Uiso 1 1 calc R
C8 C -0.3568(6) -0.1869(5) -0.2947(3) 0.0557(17) Uani 1 1 d .
H8A H -0.2794 -0.1717 -0.3021 0.067 Uiso 1 1 calc R
H8B H -0.3547 -0.2672 -0.2849 0.067 Uiso 1 1 calc R
C9 C -0.4762(6) -0.1649(5) -0.3427(2) 0.0539(16) Uani 1 1 d .
H9A H -0.4822 -0.2203 -0.3700 0.065 Uiso 1 1 calc R
H9B H -0.4709 -0.0889 -0.3562 0.065 Uiso 1 1 calc R
C10 C -0.7176(6) -0.1455(5) -0.3764(2) 0.0500(15) Uani 1 1 d .
H10A H -0.7281 -0.1963 -0.4060 0.060 Uiso 1 1 calc R
H10B H -0.7138 -0.0672 -0.3878 0.060 Uiso 1 1 calc R
C11 C -0.8306(6) -0.1583(6) -0.3619(2) 0.0558(16) Uani 1 1 d .
H11A H -0.8387 -0.2379 -0.3533 0.067 Uiso 1 1 calc R
H11B H -0.9114 -0.1367 -0.3920 0.067 Uiso 1 1 calc R
C12 C -0.9169(5) -0.0335(5) -0.3159(2) 0.0461(14) Uani 1 1 d .
H12 H -0.9944 -0.0452 -0.3463 0.055 Uiso 1 1 calc R
C13 C -0.9289(5) 0.0387(5) -0.2762(3) 0.0475(15) Uani 1 1 d .
C14 C -1.0524(6) 0.0927(6) -0.2874(3) 0.075(2) Uani 1 1 d .
H14 H -1.1221 0.0812 -0.3205 0.090 Uiso 1 1 calc R
C15 C -1.0708(7) 0.1602(7) -0.2510(4) 0.086(3) Uani 1 1 d .
H15 H -1.1516 0.1972 -0.2597 0.103 Uiso 1 1 calc R
C16 C -0.9704(7) 0.1751(6) -0.2008(3) 0.068(2) Uani 1 1 d .
H16 H -0.9845 0.2207 -0.1756 0.082 Uiso 1 1 calc R
C17 C -0.8505(6) 0.1229(5) -0.1881(3) 0.0474(15) Uani 1 1 d .
C18 C -0.8244(5) 0.0551(4) -0.2261(2) 0.0397(13) Uani 1 1 d .
C19 C -0.4342(7) 0.0289(6) -0.0740(3) 0.070(2) Uani 1 1 d .
H19A H -0.5086 0.0266 -0.1080 0.104 Uiso 1 1 calc R
H19B H -0.4630 0.0543 -0.0470 0.104 Uiso 1 1 calc R
H19C H -0.3964 -0.0464 -0.0651 0.104 Uiso 1 1 calc R
C20 C -0.7598(8) 0.2071(6) -0.1015(3) 0.084(2) Uani 1 1 d .
H20A H -0.7841 0.2821 -0.1170 0.126 Uiso 1 1 calc R
H20B H -0.6768 0.2116 -0.0709 0.126 Uiso 1 1 calc R
H20C H -0.8271 0.1791 -0.0906 0.126 Uiso 1 1 calc R
C21 C -0.7427(6) 0.2178(5) -0.4037(2) 0.0469(15) Uani 1 1 d .
C22 C -0.7532(8) 0.2038(7) -0.4550(3) 0.091(3) Uani 1 1 d .
H22 H -0.6818 0.2198 -0.4638 0.109 Uiso 1 1 calc R
C23 C -0.8719(10) 0.1654(10) -0.4936(3) 0.130(4) Uani 1 1 d .
H23 H -0.8807 0.1530 -0.5285 0.156 Uiso 1 1 calc R
C24 C -0.9774(9) 0.1454(8) -0.4796(4) 0.106(3) Uani 1 1 d .
H24 H -1.0593 0.1245 -0.5058 0.127 Uiso 1 1 calc R
C25 C -0.9633(7) 0.1560(6) -0.4287(4) 0.082(2) Uani 1 1 d .
H25 H -1.0336 0.1382 -0.4194 0.098 Uiso 1 1 calc R
C26 C -0.8438(6) 0.1933(5) -0.3897(3) 0.0573(17) Uani 1 1 d .
H26 H -0.8337 0.2013 -0.3544 0.069 Uiso 1 1 calc R
C27 C -0.3929(6) 0.1748(5) -0.3904(2) 0.0465(14) Uani 1 1 d .
C28 C -0.3446(6) 0.2838(5) -0.3833(3) 0.0562(16) Uani 1 1 d .
H28 H -0.3418 0.3279 -0.3545 0.067 Uiso 1 1 calc R
C29 C -0.2993(7) 0.3281(7) -0.4206(4) 0.078(2) Uani 1 1 d .
H29 H -0.2660 0.4025 -0.4167 0.093 Uiso 1 1 calc R
C30 C -0.3041(9) 0.2617(10) -0.4627(4) 0.098(3) Uani 1 1 d .
H30 H -0.2763 0.2922 -0.4879 0.118 Uiso 1 1 calc R
C31 C -0.3486(9) 0.1522(10) -0.4681(4) 0.104(3) Uani 1 1 d .
H31 H -0.3486 0.1072 -0.4962 0.125 Uiso 1 1 calc R
C32 C -0.3935(8) 0.1079(7) -0.4321(3) 0.082(2) Uani 1 1 d .
H32 H -0.4245 0.0328 -0.4358 0.098 Uiso 1 1 calc R

loop_
_atom_site_aniso_label
_atom_site_aniso_U_11
_atom_site_aniso_U_22
_atom_site_aniso_U_33
_atom_site_aniso_U_23
_atom_site_aniso_U_13
_atom_site_aniso_U_12
Dy1 0.02949(13) 0.02650(12) 0.03092(14) 0.00081(11) 0.01325(10) 0.00212(10)
P1 0.0383(7) 0.0262(6) 0.0324(7) -0.0006(5) 0.0154(6) -0.0031(6)
O1 0.033(2) 0.046(2) 0.038(2) -0.0074(17) 0.0064(18) 0.0007(16)
O2 0.071(3) 0.050(2) 0.045(3) -0.010(2) 0.024(2) -0.010(2)
O3 0.034(2) 0.048(2) 0.045(2) -0.0029(18) 0.0190(19) 0.0069(17)
O4 0.073(3) 0.062(3) 0.065(3) -0.014(2) 0.045(3) 0.005(2)
O5 0.041(2) 0.0325(18) 0.039(2) 0.0053(16) 0.0149(18) -0.0054(16)
O6 0.0368(19) 0.0304(17) 0.041(2) -0.0088(16) 0.0143(17) -0.0040(15)
O7 0.048(2) 0.0343(19) 0.042(2) 0.0048(17) 0.0109(19) -0.0062(17)
O8 0.074(3) 0.0322(19) 0.056(3) -0.0045(18) 0.042(2) -0.0039(19)
N1 0.036(3) 0.039(2) 0.044(3) 0.000(2) 0.020(2) 0.002(2)
N2 0.046(3) 0.043(2) 0.038(3) -0.005(2) 0.022(2) 0.000(2)
N3 0.036(2) 0.041(2) 0.040(3) -0.002(2) 0.012(2) -0.003(2)
C1 0.047(3) 0.032(3) 0.040(3) 0.004(2) 0.012(3) -0.004(2)
C2 0.045(3) 0.038(3) 0.042(3) 0.005(3) 0.013(3) -0.006(3)
C3 0.058(4) 0.063(4) 0.045(4) 0.008(3) 0.001(3) -0.017(3)
C4 0.039(4) 0.081(5) 0.065(5) 0.014(4) -0.006(4) -0.013(3)
C5 0.036(3) 0.067(4) 0.060(4) 0.008(3) 0.018(3) -0.003(3)
C6 0.033(3) 0.043(3) 0.047(4) 0.007(3) 0.017(3) -0.002(2)
C7 0.039(3) 0.050(3) 0.057(4) 0.004(3) 0.029(3) 0.007(3)
C8 0.054(4) 0.050(4) 0.074(5) -0.011(3) 0.037(4) 0.008(3)
C9 0.058(4) 0.059(4) 0.051(4) -0.014(3) 0.029(3) 0.002(3)
C10 0.060(4) 0.045(3) 0.042(3) -0.004(3) 0.017(3) 0.000(3)
C11 0.053(4) 0.068(4) 0.044(4) -0.017(3) 0.016(3) -0.008(3)
C12 0.030(3) 0.054(4) 0.048(4) 0.004(3) 0.009(3) -0.003(3)
C13 0.035(3) 0.048(3) 0.061(4) 0.003(3) 0.020(3) 0.001(3)
C14 0.040(4) 0.086(5) 0.093(6) 0.000(5) 0.021(4) 0.024(4)
C15 0.055(5) 0.095(6) 0.121(8) 0.009(5) 0.048(5) 0.033(4)
C16 0.061(4) 0.057(4) 0.106(6) -0.003(4) 0.055(5) 0.010(4)
C17 0.050(4) 0.042(3) 0.068(4) -0.003(3) 0.041(4) 0.000(3)
C18 0.041(3) 0.027(2) 0.062(4) 0.001(3) 0.031(3) 0.001(2)
C19 0.083(5) 0.067(4) 0.068(5) -0.015(4) 0.040(4) -0.014(4)
C20 0.107(6) 0.084(5) 0.090(6) -0.039(5) 0.070(5) -0.018(5)
C21 0.043(3) 0.037(3) 0.046(4) 0.009(3) 0.003(3) -0.002(3)
C22 0.077(5) 0.137(8) 0.042(4) 0.012(5) 0.006(4) -0.042(5)
C23 0.103(7) 0.208(12) 0.048(5) 0.006(6) -0.001(5) -0.069(8)
C24 0.074(6) 0.132(8) 0.063(6) 0.021(6) -0.022(5) -0.034(6)
C25 0.051(4) 0.078(5) 0.103(7) 0.014(5) 0.018(5) -0.004(4)
C26 0.049(4) 0.048(4) 0.062(4) 0.000(3) 0.010(3) 0.002(3)
C27 0.053(4) 0.053(3) 0.041(3) 0.002(3) 0.027(3) 0.001(3)
C28 0.065(4) 0.055(4) 0.064(4) 0.011(3) 0.042(4) 0.009(3)
C29 0.062(5) 0.082(5) 0.103(7) 0.037(5) 0.048(5) 0.013(4)
C30 0.092(6) 0.152(9) 0.076(6) 0.054(6) 0.058(6) 0.037(6)
C31 0.120(8) 0.149(9) 0.073(6) -0.020(6) 0.070(6) -0.001(7)
C32 0.103(6) 0.093(6) 0.066(5) -0.021(4) 0.053(5) -0.024(5)

loop_
_atom_type_symbol
_atom_type_description
_atom_type_scat_dispersion_real
_atom_type_scat_dispersion_imag
_atom_type_scat_source
C C 0.0033 0.0016 'International Tables Vol C Tables 4.2.6.8 and 6.1.1.4'
H H 0.0000 0.0000 'International Tables Vol C Tables 4.2.6.8 and 6.1.1.4'
Dy Dy -0.1892 4.4098 'International Tables Vol C Tables 4.2.6.8 and 6.1.1.4'
N N 0.0061 0.0033 'International Tables Vol C Tables 4.2.6.8 and 6.1.1.4'
O O 0.0106 0.0060 'International Tables Vol C Tables 4.2.6.8 and 6.1.1.4'
P P 0.1023 0.0942 'International Tables Vol C Tables 4.2.6.8 and 6.1.1.4'

loop_
_geom_angle_atom_site_label_1
_geom_angle_atom_site_label_2
_geom_angle_atom_site_label_3
_geom_angle
_geom_angle_site_symmetry_1
_geom_angle_site_symmetry_3
O1 Dy1 O3 82.28(13) . .
O1 Dy1 O5 92.21(13) . .
O3 Dy1 O5 101.69(13) . .
O1 Dy1 O6 99.69(13) . 2_444
O3 Dy1 O6 91.83(13) . 2_444
O5 Dy1 O6 163.10(13) . 2_444
O1 Dy1 N3 152.56(14) . .
O3 Dy1 N3 71.56(14) . .
O5 Dy1 N3 85.28(13) . .
O6 Dy1 N3 89.50(13) 2_444 .
O1 Dy1 N2 139.87(14) . .
O3 Dy1 N2 137.85(13) . .
O5 Dy1 N2 81.33(14) . .
O6 Dy1 N2 81.83(13) 2_444 .
N3 Dy1 N2 66.78(14) . .
O1 Dy1 N1 72.52(14) . .
O3 Dy1 N1 153.81(14) . .
O5 Dy1 N1 86.58(13) . .
O6 Dy1 N1 85.61(13) 2_444 .
N3 Dy1 N1 134.35(15) . .
N2 Dy1 N1 67.59(14) . .
O6 P1 O5 119.1(2) . .
O6 P1 O7 105.6(2) . .
O5 P1 O7 111.0(2) . .
O6 P1 O8 110.7(2) . .
O5 P1 O8 104.5(2) . .
O7 P1 O8 105.2(2) . .
C1 O1 Dy1 142.0(3) . .
C2 O2 C19 115.6(4) . .
C18 O3 Dy1 142.2(4) . .
C17 O4 C20 118.1(5) . .
P1 O5 Dy1 155.9(2) . .
P1 O6 Dy1 140.1(2) . 2_454
C21 O7 P1 123.6(3) . .
C27 O8 P1 126.1(3) . .
C7 N1 C8 115.6(4) . .
C7 N1 Dy1 129.0(4) . .
C8 N1 Dy1 115.4(3) . .
C10 N2 C9 114.1(5) . .
C10 N2 Dy1 111.1(3) . .
C9 N2 Dy1 112.1(3) . .
C10 N2 H2 106.3 . .
C9 N2 H2 106.3 . .
Dy1 N2 H2 106.3 . .
C12 N3 C11 116.8(5) . .
C12 N3 Dy1 127.6(4) . .
C11 N3 Dy1 115.0(3) . .
O1 C1 C2 119.5(5) . .
O1 C1 C6 122.7(5) . .
C2 C1 C6 117.8(5) . .
O2 C2 C3 118.3(6) . .
O2 C2 C1 120.6(5) . .
C3 C2 C1 121.0(6) . .
C2 C3 C4 119.7(6) . .
C2 C3 H3 120.2 . .
C4 C3 H3 120.2 . .
C5 C4 C3 119.9(6) . .
C5 C4 H4 120.1 . .
C3 C4 H4 120.1 . .
C4 C5 C6 122.1(7) . .
C4 C5 H5 119.0 . .
C6 C5 H5 119.0 . .
C5 C6 C7 118.5(5) . .
C5 C6 C1 119.4(6) . .
C7 C6 C1 121.9(5) . .
N1 C7 C6 128.8(5) . .
N1 C7 H7 115.6 . .
C6 C7 H7 115.6 . .
C9 C8 N1 111.5(4) . .
C9 C8 H8A 109.3 . .
N1 C8 H8A 109.3 . .
C9 C8 H8B 109.3 . .
N1 C8 H8B 109.3 . .
H8A C8 H8B 108.0 . .
C8 C9 N2 111.2(5) . .
C8 C9 H9A 109.4 . .
N2 C9 H9A 109.4 . .
C8 C9 H9B 109.4 . .
N2 C9 H9B 109.4 . .
H9A C9 H9B 108.0 . .
N2 C10 C11 110.2(5) . .
N2 C10 H10A 109.6 . .
C11 C10 H10A 109.6 . .
N2 C10 H10B 109.6 . .
C11 C10 H10B 109.6 . .
H10A C10 H10B 108.1 . .
C10 C11 N3 110.1(5) . .
C10 C11 H11A 109.6 . .
N3 C11 H11A 109.6 . .
C10 C11 H11B 109.6 . .
N3 C11 H11B 109.6 . .
H11A C11 H11B 108.2 . .
N3 C12 C13 128.5(5) . .
N3 C12 H12 115.7 . .
C13 C12 H12 115.7 . .
C18 C13 C14 119.3(6) . .
C18 C13 C12 122.3(5) . .
C14 C13 C12 118.4(6) . .
C15 C14 C13 121.2(7) . .
C15 C14 H14 119.4 . .
C13 C14 H14 119.4 . .
C14 C15 C16 120.5(6) . .
C14 C15 H15 119.8 . .
C16 C15 H15 119.8 . .
C17 C16 C15 120.1(7) . .
C17 C16 H16 119.9 . .
C15 C16 H16 119.9 . .
O4 C17 C16 124.1(6) . .
O4 C17 C18 114.5(5) . .
C16 C17 C18 121.4(7) . .
O3 C18 C13 122.7(5) . .
O3 C18 C17 119.9(5) . .
C13 C18 C17 117.4(5) . .
O2 C19 H19A 109.5 . .
O2 C19 H19B 109.5 . .
H19A C19 H19B 109.5 . .
O2 C19 H19C 109.5 . .
H19A C19 H19C 109.5 . .
H19B C19 H19C 109.5 . .
O4 C20 H20A 109.5 . .
O4 C20 H20B 109.5 . .
H20A C20 H20B 109.5 . .
O4 C20 H20C 109.5 . .
H20A C20 H20C 109.5 . .
H20B C20 H20C 109.5 . .
C26 C21 C22 121.8(6) . .
C26 C21 O7 120.2(6) . .
C22 C21 O7 118.0(6) . .
C21 C22 C23 118.8(8) . .
C21 C22 H22 120.6 . .
C23 C22 H22 120.6 . .
C22 C23 C24 119.2(9) . .
C22 C23 H23 120.4 . .
C24 C23 H23 120.4 . .
C25 C24 C23 120.8(8) . .
C25 C24 H24 119.6 . .
C23 C24 H24 119.6 . .
C24 C25 C26 120.0(8) . .
C24 C25 H25 120.0 . .
C26 C25 H25 120.0 . .
C21 C26 C25 119.3(7) . .
C21 C26 H26 120.4 . .
C25 C26 H26 120.4 . .
C28 C27 C32 121.1(6) . .
C28 C27 O8 123.2(5) . .
C32 C27 O8 115.7(6) . .
C27 C28 C29 118.3(7) . .
C27 C28 H28 120.8 . .
C29 C28 H28 120.8 . .
C30 C29 C28 119.9(8) . .
C30 C29 H29 120.1 . .
C28 C29 H29 120.1 . .
C31 C30 C29 120.9(8) . .
C31 C30 H30 119.6 . .
C29 C30 H30 119.6 . .
C30 C31 C32 119.9(8) . .
C30 C31 H31 120.1 . .
C32 C31 H31 120.1 . .
C31 C32 C27 119.9(8) . .
C31 C32 H32 120.1 . .
C27 C32 H32 120.1 . .

loop_
_geom_bond_atom_site_label_1
_geom_bond_atom_site_label_2
_geom_bond_distance
_geom_bond_site_symmetry_2
Dy1 O1 2.197(3) .
Dy1 O3 2.202(3) .
Dy1 O5 2.261(3) .
Dy1 O6 2.279(3) 2_444
Dy1 N3 2.532(4) .
Dy1 N2 2.533(4) .
Dy1 N1 2.536(4) .
P1 O6 1.467(3) .
P1 O5 1.486(3) .
P1 O7 1.581(4) .
P1 O8 1.597(4) .
O1 C1 1.304(6) .
O2 C2 1.354(7) .
O2 C19 1.438(7) .
O3 C18 1.308(6) .
O4 C17 1.357(7) .
O4 C20 1.413(7) .
O6 Dy1 2.279(3) 2_454
O7 C21 1.393(6) .
O8 C27 1.392(6) .
N1 C7 1.260(7) .
N1 C8 1.507(7) .
N2 C10 1.439(7) .
N2 C9 1.482(7) .
N2 H2 0.9101 .
N3 C12 1.287(7) .
N3 C11 1.479(7) .
C1 C2 1.418(8) .
C1 C6 1.427(8) .
C2 C3 1.372(8) .
C3 C4 1.424(10) .
C3 H3 0.9300 .
C4 C5 1.342(9) .
C4 H4 0.9300 .
C5 C6 1.393(8) .
C5 H5 0.9300 .
C6 C7 1.424(8) .
C7 H7 0.9300 .
C8 C9 1.457(8) .
C8 H8A 0.9700 .
C8 H8B 0.9700 .
C9 H9A 0.9700 .
C9 H9B 0.9700 .
C10 C11 1.459(8) .
C10 H10A 0.9700 .
C10 H10B 0.9700 .
C11 H11A 0.9700 .
C11 H11B 0.9700 .
C12 C13 1.420(8) .
C12 H12 0.9300 .
C13 C18 1.402(8) .
C13 C14 1.418(8) .
C14 C15 1.345(10) .
C14 H14 0.9300 .
C15 C16 1.382(10) .
C15 H15 0.9300 .
C16 C17 1.367(8) .
C16 H16 0.9300 .
C17 C18 1.424(8) .
C19 H19A 0.9600 .
C19 H19B 0.9600 .
C19 H19C 0.9600 .
C20 H20A 0.9600 .
C20 H20B 0.9600 .
C20 H20C 0.9600 .
C21 C26 1.346(8) .
C21 C22 1.369(9) .
C22 C23 1.382(10) .
C22 H22 0.9300 .
C23 C24 1.383(13) .
C23 H23 0.9300 .
C24 C25 1.342(11) .
C24 H24 0.9300 .
C25 C26 1.387(9) .
C25 H25 0.9300 .
C26 H26 0.9300 .
C27 C28 1.360(8) .
C27 C32 1.379(9) .
C28 C29 1.400(9) .
C28 H28 0.9300 .
C29 C30 1.370(12) .
C29 H29 0.9300 .
C30 C31 1.352(13) .
C30 H30 0.9300 .
C31 C32 1.367(11) .
C31 H31 0.9300 .
C32 H32 0.9300 .
